data_1562885
loop_
_publ_author_name
'Yang, Juan'
'Hu, Rui-Xiang'
'Zhang, Man-Bo'

_publ_section_title
;
 Construction of monomers and chains assembled by 3d/4f metals and
 4&#x2032;-(4-carboxyphenyl)-2,2&#x2032;:6&#x2032;,2&#x2033;-terpyridine
;
_journal_name_full 'Journal of Solid State Chemistry'
_journal_page_first 398
_journal_page_last 403
_journal_paper_doi 10.1016/j.jssc.2012.07.002
_journal_volume 196
_journal_year 2012
_chemical_formula_sum 'C44 H38 N6 Ni O9'
_chemical_formula_weight 853.51
_space_group_IT_number 2
_space_group_name_Hall '-P 1'
_space_group_name_H-M_alt 'P -1'
_symmetry_cell_setting triclinic
_symmetry_space_group_name_H-M 'P -1'
_atom_sites_solution_hydrogens geom
_atom_sites_solution_primary direct
_atom_sites_solution_secondary difmap
_audit_creation_method SHELXL-97
_cell_angle_alpha 93.16(3)
_cell_angle_beta 97.45(3)
_cell_angle_gamma 91.07(3)
_cell_formula_units_Z 2
_cell_length_a 8.7035(17)
_cell_length_b 13.502(3)
_cell_length_c 16.591(3)
_cell_measurement_reflns_used 6380
_cell_measurement_temperature 153(2)
_cell_measurement_theta_max 29.1263
_cell_measurement_theta_min 2.0096
_cell_volume 1929.6(7)
_computing_cell_refinement 'CrystalClear (Rigaku Inc., 2008)'
_computing_data_collection 'CrystalClear (Rigaku Inc., 2008)'
_computing_data_reduction 'CrystalClear (Rigaku Inc., 2008)'
_computing_molecular_graphics 'SHELXL-97 (Sheldrick, 1997)'
_computing_publication_material 'SHELXL-97 (Sheldrick, 1997)'
_computing_structure_refinement 'SHELXL-97 (Sheldrick, 1997)'
_computing_structure_solution 'SHELXS-97 (Sheldrick, 1990)'
_diffrn_ambient_temperature 153(2)
_diffrn_measured_fraction_theta_full 0.970
_diffrn_measured_fraction_theta_max 0.970
_diffrn_measurement_device_type 'Bruker P4'
_diffrn_measurement_method 'phi and omega scans'
_diffrn_radiation_monochromator graphite
_diffrn_radiation_source 'fine-focus sealed tube'
_diffrn_radiation_type MoK\a
_diffrn_radiation_wavelength 0.71073
_diffrn_reflns_av_R_equivalents 0.0336
_diffrn_reflns_av_sigmaI/netI 0.0568
_diffrn_reflns_limit_h_max 11
_diffrn_reflns_limit_h_min -11
_diffrn_reflns_limit_k_max 17
_diffrn_reflns_limit_k_min -18
_diffrn_reflns_limit_l_max 22
_diffrn_reflns_limit_l_min -22
_diffrn_reflns_number 21357
_diffrn_reflns_theta_full 29.13
_diffrn_reflns_theta_max 29.13
_diffrn_reflns_theta_min 1.90
_exptl_absorpt_coefficient_mu 0.571
_exptl_absorpt_correction_T_max 0.9167
_exptl_absorpt_correction_T_min 0.8681
_exptl_absorpt_correction_type empirical
_exptl_crystal_colour Brown
_exptl_crystal_density_diffrn 1.469
_exptl_crystal_density_method 'not measured'
_exptl_crystal_description Chip
_exptl_crystal_F_000 888
_exptl_crystal_size_max 0.25
_exptl_crystal_size_mid 0.17
_exptl_crystal_size_min 0.16
_refine_diff_density_max 0.555
_refine_diff_density_min -0.476
_refine_diff_density_rms 0.091
_refine_ls_extinction_method none
_refine_ls_goodness_of_fit_ref 1.082
_refine_ls_hydrogen_treatment none
_refine_ls_matrix_type full
_refine_ls_number_parameters 568
_refine_ls_number_reflns 10063
_refine_ls_number_restraints 1
_refine_ls_restrained_S_all 1.082
_refine_ls_R_factor_all 0.0707
_refine_ls_R_factor_gt 0.0495
_refine_ls_shift/su_max 0.002
_refine_ls_shift/su_mean 0.000
_refine_ls_structure_factor_coef Fsqd
_refine_ls_weighting_details 'calc w=1/[\s^2^(Fo^2^)+(0.0694P)^2^+0.0000P] where P=(Fo^2^+2Fc^2^)/3'
_refine_ls_weighting_scheme calc
_refine_ls_wR_factor_gt 0.1211
_refine_ls_wR_factor_ref 0.1312
_reflns_number_gt 7594
_reflns_number_total 10063
_reflns_threshold_expression >2sigma(I)
_cod_data_source_file JSSC-2012-196-398.cif
_cod_data_source_block 6
_cod_original_cell_volume 1929.7(7)
_cod_original_sg_symbol_H-M P-1
_cod_database_code 1562885

loop_
_symmetry_equiv_pos_as_xyz
'x, y, z'
'-x, -y, -z'

loop_
_atom_site_label
_atom_site_type_symbol
_atom_site_fract_x
_atom_site_fract_y
_atom_site_fract_z
_atom_site_U_iso_or_equiv
_atom_site_adp_type
_atom_site_occupancy
_atom_site_symmetry_multiplicity
_atom_site_calc_flag
_atom_site_refinement_flags
_atom_site_disorder_assembly
_atom_site_disorder_group
Ni1 Ni 0.43845(3) 1.26821(2) 1.266942(16) 0.01445(9) Uani 1 1 d . . .
N1 N 0.2117(2) 1.32211(14) 1.24177(11) 0.0171(4) Uani 1 1 d . . .
N2 N 0.3971(2) 1.24767(13) 1.14639(10) 0.0146(4) Uani 1 1 d . . .
N3 N 0.6491(2) 1.20879(13) 1.23856(10) 0.0158(4) Uani 1 1 d . . .
N4 N 0.3570(2) 1.13114(13) 1.30179(10) 0.0159(4) Uani 1 1 d . . .
N5 N 0.4869(2) 1.28196(13) 1.38769(10) 0.0152(4) Uani 1 1 d . . .
N6 N 0.5347(2) 1.41278(14) 1.28559(11) 0.0172(4) Uani 1 1 d . . .
O1 O 0.1386(2) 1.15570(15) 0.59214(10) 0.0399(5) Uani 1 1 d . . .
O2 O 0.2757(2) 1.01839(14) 0.60892(10) 0.0350(4) Uani 1 1 d . . .
O3 O 0.8059(2) 1.22390(15) 1.93584(11) 0.0387(5) Uani 1 1 d . . .
O4 O 0.9201(2) 1.37152(14) 1.92754(10) 0.0361(5) Uani 1 1 d . . .
C1 C 0.2135(3) 1.09430(19) 0.63497(13) 0.0244(5) Uani 1 1 d . . .
C2 C 0.2352(3) 1.11686(17) 0.72632(12) 0.0191(5) Uani 1 1 d . . .
C3 C 0.1572(3) 1.19466(18) 0.76068(13) 0.0211(5) Uani 1 1 d . . .
H3A H 0.0848 1.2310 0.7269 0.025 Uiso 1 1 calc R . .
C4 C 0.1846(3) 1.21933(18) 0.84372(13) 0.0210(5) Uani 1 1 d . . .
H4A H 0.1312 1.2726 0.8664 0.025 Uiso 1 1 calc R . .
C5 C 0.2907(3) 1.16603(17) 0.89427(12) 0.0173(4) Uani 1 1 d . . .
C6 C 0.3650(3) 1.08641(17) 0.85991(13) 0.0194(4) Uani 1 1 d . . .
H6A H 0.4351 1.0484 0.8935 0.023 Uiso 1 1 calc R . .
C7 C 0.3367(3) 1.06284(17) 0.77674(13) 0.0205(5) Uani 1 1 d . . .
H7A H 0.3879 1.0086 0.7540 0.025 Uiso 1 1 calc R . .
C8 C 0.3269(3) 1.19581(17) 0.98203(12) 0.0177(4) Uani 1 1 d . . .
C9 C 0.2158(3) 1.23973(17) 1.02568(12) 0.0184(4) Uani 1 1 d . . .
H9A H 0.1144 1.2508 0.9995 0.022 Uiso 1 1 calc R . .
C10 C 0.2563(2) 1.26662(16) 1.10752(12) 0.0154(4) Uani 1 1 d . . .
C11 C 0.5052(2) 1.20624(16) 1.10577(12) 0.0159(4) Uani 1 1 d . . .
C12 C 0.4747(3) 1.18067(17) 1.02303(13) 0.0189(4) Uani 1 1 d . . .
H12A H 0.5533 1.1532 0.9945 0.023 Uiso 1 1 calc R . .
C13 C 0.1539(2) 1.31569(16) 1.16182(13) 0.0163(4) Uani 1 1 d . . .
C14 C 0.0120(3) 1.35391(18) 1.13247(14) 0.0217(5) Uani 1 1 d . . .
H14A H -0.0249 1.3492 1.0759 0.026 Uiso 1 1 calc R . .
C15 C -0.0743(3) 1.39899(18) 1.18767(15) 0.0249(5) Uani 1 1 d . . .
H15A H -0.1720 1.4259 1.1694 0.030 Uiso 1 1 calc R . .
C16 C -0.0175(3) 1.40468(18) 1.26990(15) 0.0246(5) Uani 1 1 d . . .
H16A H -0.0757 1.4350 1.3088 0.030 Uiso 1 1 calc R . .
C17 C 0.1260(3) 1.36517(17) 1.29418(14) 0.0213(5) Uani 1 1 d . . .
H17A H 0.1649 1.3690 1.3505 0.026 Uiso 1 1 calc R . .
C18 C 0.7742(3) 1.18975(17) 1.29053(13) 0.0190(4) Uani 1 1 d . . .
H18A H 0.7723 1.2047 1.3470 0.023 Uiso 1 1 calc R . .
C19 C 0.9064(3) 1.14920(17) 1.26551(14) 0.0209(5) Uani 1 1 d . . .
H19A H 0.9927 1.1353 1.3041 0.025 Uiso 1 1 calc R . .
C20 C 0.9098(3) 1.12944(18) 1.18325(14) 0.0227(5) Uani 1 1 d . . .
H20A H 0.9993 1.1021 1.1644 0.027 Uiso 1 1 calc R . .
C21 C 0.7818(3) 1.14975(17) 1.12823(13) 0.0206(5) Uani 1 1 d . . .
H21A H 0.7832 1.1379 1.0714 0.025 Uiso 1 1 calc R . .
C22 C 0.6520(2) 1.18771(16) 1.15792(12) 0.0157(4) Uani 1 1 d . . .
C23 C 0.8341(3) 1.29845(19) 1.89833(14) 0.0248(5) Uani 1 1 d . . .
C24 C 0.7673(3) 1.29959(17) 1.80913(13) 0.0201(5) Uani 1 1 d . . .
C25 C 0.8268(3) 1.36380(19) 1.75804(14) 0.0282(6) Uani 1 1 d . . .
H25A H 0.9059 1.4109 1.7798 0.034 Uiso 1 1 calc R . .
C26 C 0.7727(3) 1.36027(19) 1.67529(14) 0.0271(5) Uani 1 1 d . . .
H26A H 0.8179 1.4034 1.6410 0.033 Uiso 1 1 calc R . .
C27 C 0.6531(3) 1.29447(16) 1.64181(12) 0.0175(4) Uani 1 1 d . . .
C28 C 0.5903(3) 1.23188(17) 1.69432(13) 0.0205(5) Uani 1 1 d . . .
H28A H 0.5078 1.1868 1.6734 0.025 Uiso 1 1 calc R . .
C29 C 0.6472(3) 1.23493(18) 1.77641(13) 0.0216(5) Uani 1 1 d . . .
H29A H 0.6030 1.1917 1.8109 0.026 Uiso 1 1 calc R . .
C30 C 0.5933(3) 1.29001(16) 1.55352(12) 0.0172(4) Uani 1 1 d . . .
C31 C 0.6212(2) 1.36903(16) 1.50537(12) 0.0171(4) Uani 1 1 d . . .
H31A H 0.6766 1.4269 1.5293 0.021 Uiso 1 1 calc R . .
C32 C 0.5675(2) 1.36244(15) 1.42259(12) 0.0149(4) Uani 1 1 d . . .
C33 C 0.4572(2) 1.20538(16) 1.43223(12) 0.0161(4) Uani 1 1 d . . .
C34 C 0.5081(3) 1.20717(16) 1.51506(12) 0.0179(4) Uani 1 1 d . . .
H34A H 0.4855 1.1526 1.5457 0.021 Uiso 1 1 calc R . .
C35 C 0.6651(3) 1.53042(17) 1.38641(14) 0.0201(5) Uani 1 1 d . . .
H35A H 0.7049 1.5473 1.4416 0.024 Uiso 1 1 calc R . .
C36 C 0.5908(2) 1.43922(16) 1.36393(12) 0.0154(4) Uani 1 1 d . . .
C37 C 0.6800(3) 1.59636(17) 1.32634(15) 0.0243(5) Uani 1 1 d . . .
H37A H 0.7308 1.6590 1.3400 0.029 Uiso 1 1 calc R . .
C38 C 0.5485(3) 1.47761(17) 1.22846(13) 0.0203(5) Uani 1 1 d . . .
H38A H 0.5075 1.4595 1.1736 0.024 Uiso 1 1 calc R . .
C39 C 0.6205(3) 1.57029(18) 1.24660(15) 0.0243(5) Uani 1 1 d . . .
H39A H 0.6286 1.6149 1.2049 0.029 Uiso 1 1 calc R . .
C40 C 0.2808(2) 1.05931(16) 1.25264(13) 0.0176(4) Uani 1 1 d . . .
H40A H 0.2749 1.0641 1.1954 0.021 Uiso 1 1 calc R . .
C41 C 0.2104(3) 0.97853(17) 1.28187(14) 0.0212(5) Uani 1 1 d . . .
H41A H 0.1554 0.9295 1.2454 0.025 Uiso 1 1 calc R . .
C42 C 0.2214(3) 0.97045(18) 1.36544(14) 0.0235(5) Uani 1 1 d . . .
H42A H 0.1739 0.9157 1.3870 0.028 Uiso 1 1 calc R . .
C43 C 0.3028(3) 1.04340(17) 1.41717(13) 0.0209(5) Uani 1 1 d . . .
H43A H 0.3121 1.0393 1.4746 0.025 Uiso 1 1 calc R . .
C44 C 0.3701(2) 1.12211(16) 1.38350(12) 0.0156(4) Uani 1 1 d . . .
O5 O 0.5112(6) 1.4312(4) 1.0377(3) 0.0687(15) Uani 0.50 1 d PD . .
H5B H 0.5880 1.4650 1.0279 0.103 Uiso 0.50 1 calc PR . .
H5C H 0.4921 1.4161 0.9868 0.103 Uiso 0.50 1 d PRD . .
O6A O 0.9431(8) 1.0436(4) 1.9305(3) 0.0642(15) Uani 0.50 1 d P A 1
O6B O 0.8311(8) 1.0231(4) 1.9335(3) 0.0592(15) Uani 0.50 1 d P B 2
O7 O 0.9511(5) 1.4983(3) 1.5429(2) 0.0393(9) Uani 0.50 1 d P . .
H7B H 0.8924 1.5468 1.5441 0.059 Uiso 0.50 1 calc PR . .
H7C H 1.0062 1.5083 1.5052 0.059 Uiso 0.50 1 d PR . .
O8A O 0.0871(6) 1.3163(3) 0.4882(3) 0.0398(10) Uani 0.50 1 d P C 1
O8B O 0.0071(7) 1.3212(4) 0.5219(4) 0.0649(15) Uani 0.50 1 d P D 2
O9 O 1.2066(3) 1.47589(19) 1.9802(2) 0.0779(9) Uani 1 1 d . . .
H9B H 1.1378 1.4698 2.0108 0.117 Uiso 1 1 calc R . .
H9C H 1.1834 1.5381 2.0084 0.117 Uiso 1 1 d R . .
O10 O 0.0969(3) 0.86088(16) 0.53442(13) 0.0607(7) Uani 1 1 d . . .
H10A H 0.0289 0.9002 0.5162 0.091 Uiso 1 1 calc R . .
H10B H 0.1842 0.8892 0.5362 0.091 Uiso 1 1 d R . .

loop_
_atom_site_aniso_label
_atom_site_aniso_U_11
_atom_site_aniso_U_22
_atom_site_aniso_U_33
_atom_site_aniso_U_23
_atom_site_aniso_U_13
_atom_site_aniso_U_12
Ni1 0.01612(15) 0.01799(15) 0.00889(13) 0.00057(9) 0.00040(10) 0.00055(11)
N1 0.0162(9) 0.0205(9) 0.0145(8) 0.0002(7) 0.0025(7) 0.0011(7)
N2 0.0142(9) 0.0189(9) 0.0105(8) 0.0006(6) 0.0007(6) 0.0010(7)
N3 0.0156(9) 0.0198(9) 0.0113(8) 0.0005(6) -0.0004(7) 0.0000(7)
N4 0.0165(9) 0.0180(9) 0.0128(8) 0.0010(7) 0.0006(7) 0.0018(7)
N5 0.0157(9) 0.0171(9) 0.0127(8) 0.0000(6) 0.0022(7) 0.0001(7)
N6 0.0190(9) 0.0196(9) 0.0133(8) 0.0025(7) 0.0028(7) 0.0017(7)
O1 0.0515(13) 0.0489(12) 0.0161(8) 0.0024(8) -0.0094(8) 0.0096(10)
O2 0.0514(12) 0.0372(11) 0.0150(8) -0.0055(7) 0.0015(8) 0.0034(9)
O3 0.0464(12) 0.0500(13) 0.0187(9) 0.0118(8) -0.0033(8) -0.0023(10)
O4 0.0414(11) 0.0413(11) 0.0205(9) -0.0050(8) -0.0115(8) -0.0028(9)
C1 0.0268(13) 0.0329(13) 0.0123(10) 0.0001(9) -0.0005(9) -0.0088(11)
C2 0.0221(11) 0.0241(12) 0.0101(9) 0.0010(8) -0.0005(8) -0.0074(9)
C3 0.0205(11) 0.0282(13) 0.0134(10) 0.0032(8) -0.0028(8) -0.0013(10)
C4 0.0200(11) 0.0287(13) 0.0143(10) 0.0004(8) 0.0021(8) 0.0014(10)
C5 0.0181(11) 0.0236(11) 0.0097(9) 0.0007(8) 0.0006(8) -0.0024(9)
C6 0.0219(11) 0.0209(11) 0.0142(10) 0.0025(8) -0.0033(8) 0.0000(9)
C7 0.0282(12) 0.0196(11) 0.0132(10) -0.0010(8) 0.0014(9) -0.0020(9)
C8 0.0196(11) 0.0218(11) 0.0108(9) 0.0005(8) -0.0012(8) -0.0004(9)
C9 0.0165(11) 0.0249(12) 0.0130(10) 0.0029(8) -0.0020(8) 0.0018(9)
C10 0.0156(10) 0.0176(10) 0.0129(9) 0.0016(7) 0.0014(8) 0.0004(8)
C11 0.0166(10) 0.0181(10) 0.0126(9) 0.0018(7) 0.0003(8) 0.0003(8)
C12 0.0182(11) 0.0252(12) 0.0130(10) -0.0023(8) 0.0016(8) 0.0012(9)
C13 0.0168(10) 0.0182(11) 0.0142(10) 0.0025(8) 0.0023(8) 0.0004(8)
C14 0.0207(12) 0.0254(12) 0.0191(11) 0.0033(9) 0.0015(9) 0.0033(9)
C15 0.0209(12) 0.0255(13) 0.0296(13) 0.0038(10) 0.0058(10) 0.0072(10)
C16 0.0244(12) 0.0236(12) 0.0275(12) -0.0020(9) 0.0113(10) 0.0023(10)
C17 0.0228(12) 0.0216(11) 0.0199(11) -0.0027(8) 0.0064(9) -0.0009(9)
C18 0.0201(11) 0.0223(11) 0.0139(10) 0.0017(8) -0.0014(8) 0.0004(9)
C19 0.0155(11) 0.0236(12) 0.0225(11) 0.0044(9) -0.0036(9) 0.0003(9)
C20 0.0161(11) 0.0282(13) 0.0238(12) 0.0011(9) 0.0030(9) 0.0021(9)
C21 0.0207(11) 0.0254(12) 0.0162(10) -0.0008(8) 0.0044(9) 0.0016(9)
C22 0.0156(10) 0.0194(11) 0.0120(9) 0.0011(7) 0.0009(8) -0.0009(8)
C23 0.0244(12) 0.0342(14) 0.0146(10) 0.0000(9) -0.0017(9) 0.0065(11)
C24 0.0249(12) 0.0216(11) 0.0128(10) -0.0006(8) -0.0013(8) 0.0035(9)
C25 0.0361(14) 0.0268(13) 0.0182(11) 0.0002(9) -0.0072(10) -0.0115(11)
C26 0.0342(14) 0.0289(13) 0.0164(11) 0.0066(9) -0.0040(10) -0.0091(11)
C27 0.0204(11) 0.0195(11) 0.0120(9) 0.0002(8) -0.0002(8) 0.0017(9)
C28 0.0208(11) 0.0254(12) 0.0148(10) 0.0007(8) 0.0004(8) -0.0028(9)
C29 0.0241(12) 0.0261(12) 0.0144(10) 0.0032(8) 0.0013(9) -0.0010(10)
C30 0.0182(11) 0.0203(11) 0.0118(9) -0.0007(8) -0.0016(8) 0.0004(9)
C31 0.0184(11) 0.0185(11) 0.0134(10) -0.0016(8) -0.0005(8) -0.0016(9)
C32 0.0170(10) 0.0149(10) 0.0129(9) 0.0002(7) 0.0023(8) 0.0010(8)
C33 0.0170(10) 0.0179(10) 0.0132(9) -0.0004(8) 0.0022(8) -0.0008(8)
C34 0.0220(11) 0.0194(11) 0.0119(9) 0.0017(8) 0.0012(8) -0.0035(9)
C35 0.0202(11) 0.0202(11) 0.0198(11) 0.0002(8) 0.0021(9) -0.0001(9)
C36 0.0157(10) 0.0164(10) 0.0144(9) 0.0010(7) 0.0027(8) 0.0009(8)
C37 0.0266(13) 0.0171(11) 0.0297(13) 0.0009(9) 0.0055(10) -0.0019(10)
C38 0.0229(12) 0.0233(12) 0.0154(10) 0.0040(8) 0.0031(9) 0.0023(9)
C39 0.0284(13) 0.0222(12) 0.0245(12) 0.0082(9) 0.0080(10) 0.0032(10)
C40 0.0162(11) 0.0196(11) 0.0158(10) -0.0044(8) -0.0007(8) 0.0026(9)
C41 0.0220(12) 0.0186(11) 0.0211(11) -0.0024(8) -0.0030(9) -0.0015(9)
C42 0.0264(12) 0.0210(12) 0.0229(11) 0.0007(9) 0.0037(9) -0.0064(10)
C43 0.0261(12) 0.0212(11) 0.0152(10) 0.0002(8) 0.0024(9) -0.0016(9)
C44 0.0164(10) 0.0189(11) 0.0111(9) -0.0002(7) 0.0004(8) 0.0027(8)
O5 0.068(3) 0.095(4) 0.043(3) 0.022(3) 0.002(2) -0.018(3)
O6A 0.090(4) 0.049(3) 0.050(3) -0.012(2) 0.003(3) 0.016(3)
O6B 0.092(4) 0.053(3) 0.029(2) -0.009(2) 0.003(3) -0.020(3)
O7 0.038(2) 0.047(2) 0.032(2) 0.0041(17) 0.0039(17) -0.0037(18)
O8A 0.053(3) 0.033(2) 0.033(2) 0.0054(17) 0.003(2) -0.009(2)
O8B 0.072(4) 0.037(3) 0.078(4) 0.014(3) -0.020(3) -0.011(3)
O9 0.0489(16) 0.0443(15) 0.138(3) -0.0164(16) 0.0107(17) 0.0064(12)
O10 0.0757(17) 0.0414(13) 0.0533(14) 0.0170(10) -0.0394(12) -0.0133(12)

loop_
_atom_type_symbol
_atom_type_description
_atom_type_scat_dispersion_real
_atom_type_scat_dispersion_imag
_atom_type_scat_source
C C 0.0033 0.0016 'International Tables Vol C Tables 4.2.6.8 and 6.1.1.4'
H H 0.0000 0.0000 'International Tables Vol C Tables 4.2.6.8 and 6.1.1.4'
N N 0.0061 0.0033 'International Tables Vol C Tables 4.2.6.8 and 6.1.1.4'
O O 0.0106 0.0060 'International Tables Vol C Tables 4.2.6.8 and 6.1.1.4'
Ni Ni 0.3393 1.1124 'International Tables Vol C Tables 4.2.6.8 and 6.1.1.4'

loop_
_geom_angle_atom_site_label_1
_geom_angle_atom_site_label_2
_geom_angle_atom_site_label_3
_geom_angle
_geom_angle_site_symmetry_1
_geom_angle_site_symmetry_3
N2 Ni1 N5 176.78(7) . .
N2 Ni1 N6 103.74(8) . .
N5 Ni1 N6 78.08(8) . .
N2 Ni1 N4 100.40(8) . .
N5 Ni1 N4 77.84(8) . .
N6 Ni1 N4 155.86(7) . .
N2 Ni1 N3 78.08(7) . .
N5 Ni1 N3 99.25(7) . .
N6 Ni1 N3 92.42(7) . .
N4 Ni1 N3 93.06(7) . .
N2 Ni1 N1 77.92(8) . .
N5 Ni1 N1 104.77(8) . .
N6 Ni1 N1 91.87(8) . .
N4 Ni1 N1 92.62(8) . .
N3 Ni1 N1 155.97(7) . .
C17 N1 C13 118.06(19) . .
C17 N1 Ni1 127.68(16) . .
C13 N1 Ni1 114.16(14) . .
C11 N2 C10 120.62(18) . .
C11 N2 Ni1 119.38(14) . .
C10 N2 Ni1 119.70(13) . .
C18 N3 C22 118.53(18) . .
C18 N3 Ni1 127.38(14) . .
C22 N3 Ni1 114.08(14) . .
C40 N4 C44 118.44(19) . .
C40 N4 Ni1 126.56(15) . .
C44 N4 Ni1 114.56(14) . .
C32 N5 C33 120.56(18) . .
C32 N5 Ni1 119.24(14) . .
C33 N5 Ni1 119.60(14) . .
C38 N6 C36 118.8(2) . .
C38 N6 Ni1 126.71(16) . .
C36 N6 Ni1 114.47(14) . .
O2 C1 O1 126.0(2) . .
O2 C1 C2 117.2(2) . .
O1 C1 C2 116.8(2) . .
C7 C2 C3 118.87(19) . .
C7 C2 C1 120.5(2) . .
C3 C2 C1 120.6(2) . .
C4 C3 C2 120.6(2) . .
C4 C3 H3A 119.7 . .
C2 C3 H3A 119.7 . .
C3 C4 C5 120.3(2) . .
C3 C4 H4A 119.8 . .
C5 C4 H4A 119.8 . .
C6 C5 C4 118.85(19) . .
C6 C5 C8 120.7(2) . .
C4 C5 C8 120.43(19) . .
C7 C6 C5 120.1(2) . .
C7 C6 H6A 119.9 . .
C5 C6 H6A 119.9 . .
C2 C7 C6 121.2(2) . .
C2 C7 H7A 119.4 . .
C6 C7 H7A 119.4 . .
C12 C8 C9 118.62(19) . .
C12 C8 C5 120.02(19) . .
C9 C8 C5 121.4(2) . .
C10 C9 C8 118.9(2) . .
C10 C9 H9A 120.5 . .
C8 C9 H9A 120.5 . .
N2 C10 C9 121.34(19) . .
N2 C10 C13 112.96(18) . .
C9 C10 C13 125.7(2) . .
N2 C11 C12 121.2(2) . .
N2 C11 C22 113.78(17) . .
C12 C11 C22 125.01(19) . .
C11 C12 C8 119.22(19) . .
C11 C12 H12A 120.4 . .
C8 C12 H12A 120.4 . .
N1 C13 C14 122.77(19) . .
N1 C13 C10 114.72(19) . .
C14 C13 C10 122.49(19) . .
C15 C14 C13 118.2(2) . .
C15 C14 H14A 120.9 . .
C13 C14 H14A 120.9 . .
C14 C15 C16 119.6(2) . .
C14 C15 H15A 120.2 . .
C16 C15 H15A 120.2 . .
C15 C16 C17 118.6(2) . .
C15 C16 H16A 120.7 . .
C17 C16 H16A 120.7 . .
N1 C17 C16 122.8(2) . .
N1 C17 H17A 118.6 . .
C16 C17 H17A 118.6 . .
N3 C18 C19 122.8(2) . .
N3 C18 H18A 118.6 . .
C19 C18 H18A 118.6 . .
C20 C19 C18 118.4(2) . .
C20 C19 H19A 120.8 . .
C18 C19 H19A 120.8 . .
C19 C20 C21 119.7(2) . .
C19 C20 H20A 120.2 . .
C21 C20 H20A 120.2 . .
C22 C21 C20 118.6(2) . .
C22 C21 H21A 120.7 . .
C20 C21 H21A 120.7 . .
N3 C22 C21 121.9(2) . .
N3 C22 C11 114.49(18) . .
C21 C22 C11 123.61(19) . .
O3 C23 O4 125.2(2) . .
O3 C23 C24 117.9(2) . .
O4 C23 C24 116.9(2) . .
C29 C24 C25 118.2(2) . .
C29 C24 C23 120.8(2) . .
C25 C24 C23 121.0(2) . .
C24 C25 C26 120.9(2) . .
C24 C25 H25A 119.5 . .
C26 C25 H25A 119.5 . .
C25 C26 C27 121.0(2) . .
C25 C26 H26A 119.5 . .
C27 C26 H26A 119.5 . .
C26 C27 C28 117.6(2) . .
C26 C27 C30 121.7(2) . .
C28 C27 C30 120.6(2) . .
C29 C28 C27 120.7(2) . .
C29 C28 H28A 119.6 . .
C27 C28 H28A 119.6 . .
C24 C29 C28 121.4(2) . .
C24 C29 H29A 119.3 . .
C28 C29 H29A 119.3 . .
C31 C30 C34 117.55(19) . .
C31 C30 C27 120.70(19) . .
C34 C30 C27 121.7(2) . .
C32 C31 C30 119.8(2) . .
C32 C31 H31A 120.1 . .
C30 C31 H31A 120.1 . .
N5 C32 C31 121.1(2) . .
N5 C32 C36 113.14(18) . .
C31 C32 C36 125.78(19) . .
N5 C33 C34 121.2(2) . .
N5 C33 C44 113.24(18) . .
C34 C33 C44 125.6(2) . .
C33 C34 C30 119.8(2) . .
C33 C34 H34A 120.1 . .
C30 C34 H34A 120.1 . .
C37 C35 C36 118.5(2) . .
C37 C35 H35A 120.7 . .
C36 C35 H35A 120.7 . .
N6 C36 C35 122.0(2) . .
N6 C36 C32 114.45(19) . .
C35 C36 C32 123.56(19) . .
C39 C37 C35 119.6(2) . .
C39 C37 H37A 120.2 . .
C35 C37 H37A 120.2 . .
N6 C38 C39 122.3(2) . .
N6 C38 H38A 118.8 . .
C39 C38 H38A 118.8 . .
C37 C39 C38 118.7(2) . .
C37 C39 H39A 120.6 . .
C38 C39 H39A 120.6 . .
N4 C40 C41 122.6(2) . .
N4 C40 H40A 118.7 . .
C41 C40 H40A 118.7 . .
C40 C41 C42 118.8(2) . .
C40 C41 H41A 120.6 . .
C42 C41 H41A 120.6 . .
C41 C42 C43 119.2(2) . .
C41 C42 H42A 120.4 . .
C43 C42 H42A 120.4 . .
C44 C43 C42 118.7(2) . .
C44 C43 H43A 120.6 . .
C42 C43 H43A 120.6 . .
N4 C44 C43 122.1(2) . .
N4 C44 C33 114.04(19) . .
C43 C44 C33 123.78(19) . .
H5B O5 H5C 88.0 . .
O7 O7 H7B 109.5 2_788 .
O7 O7 H7C 9.3 2_788 .
H7B O7 H7C 105.8 . .
H9B O9 H9C 66.5 . .
H10A O10 H10B 108.3 . .

loop_
_geom_bond_atom_site_label_1
_geom_bond_atom_site_label_2
_geom_bond_distance
_geom_bond_site_symmetry_2
Ni1 N2 1.9888(17) .
Ni1 N5 1.9908(18) .
Ni1 N6 2.101(2) .
Ni1 N4 2.1066(19) .
Ni1 N3 2.1126(19) .
Ni1 N1 2.1149(19) .
N1 C17 1.334(3) .
N1 C13 1.354(3) .
N2 C11 1.339(3) .
N2 C10 1.345(3) .
N3 C18 1.337(3) .
N3 C22 1.356(2) .
N4 C40 1.339(3) .
N4 C44 1.358(3) .
N5 C32 1.344(3) .
N5 C33 1.344(3) .
N6 C38 1.340(3) .
N6 C36 1.354(3) .
O1 C1 1.258(3) .
O2 C1 1.250(3) .
O3 C23 1.249(3) .
O4 C23 1.263(3) .
C1 C2 1.516(3) .
C2 C7 1.383(3) .
C2 C3 1.396(3) .
C3 C4 1.388(3) .
C3 H3A 0.9500 .
C4 C5 1.401(3) .
C4 H4A 0.9500 .
C5 C6 1.398(3) .
C5 C8 1.481(3) .
C6 C7 1.388(3) .
C6 H6A 0.9500 .
C7 H7A 0.9500 .
C8 C12 1.399(3) .
C8 C9 1.403(3) .
C9 C10 1.384(3) .
C9 H9A 0.9500 .
C10 C13 1.486(3) .
C11 C12 1.387(3) .
C11 C22 1.481(3) .
C12 H12A 0.9500 .
C13 C14 1.387(3) .
C14 C15 1.381(3) .
C14 H14A 0.9500 .
C15 C16 1.387(3) .
C15 H15A 0.9500 .
C16 C17 1.388(3) .
C16 H16A 0.9500 .
C17 H17A 0.9500 .
C18 C19 1.385(3) .
C18 H18A 0.9500 .
C19 C20 1.380(3) .
C19 H19A 0.9500 .
C20 C21 1.387(3) .
C20 H20A 0.9500 .
C21 C22 1.386(3) .
C21 H21A 0.9500 .
C23 C24 1.519(3) .
C24 C29 1.384(3) .
C24 C25 1.385(3) .
C25 C26 1.390(3) .
C25 H25A 0.9500 .
C26 C27 1.394(3) .
C26 H26A 0.9500 .
C27 C28 1.400(3) .
C27 C30 1.487(3) .
C28 C29 1.386(3) .
C28 H28A 0.9500 .
C29 H29A 0.9500 .
C30 C31 1.404(3) .
C30 C34 1.406(3) .
C31 C32 1.390(3) .
C31 H31A 0.9500 .
C32 C36 1.489(3) .
C33 C34 1.387(3) .
C33 C44 1.484(3) .
C34 H34A 0.9500 .
C35 C37 1.389(3) .
C35 C36 1.390(3) .
C35 H35A 0.9500 .
C37 C39 1.381(3) .
C37 H37A 0.9500 .
C38 C39 1.389(3) .
C38 H38A 0.9500 .
C39 H39A 0.9500 .
C40 C41 1.382(3) .
C40 H40A 0.9500 .
C41 C42 1.388(3) .
C41 H41A 0.9500 .
C42 C43 1.390(3) .
C42 H42A 0.9500 .
C43 C44 1.382(3) .
C43 H43A 0.9500 .
O5 H5B 0.8400 .
O5 H5C 0.8518 .
O7 O7 1.752(7) 2_788
O7 H7B 0.8400 .
O7 H7C 0.8501 .
O9 H9B 0.8400 .
O9 H9C 0.9772 .
O10 H10A 0.8400 .
O10 H10B 0.8400 .
